data_7251337
loop_
_publ_author_name
'Stebletsova, Irina'
'Larin, Alexander'
'Vinogradov, Dmitry B.'
'Pivkina, Alla N.'
'Leonov, Nikita E.'
'Gazieva, Galina A.'
'Fershtat, Leonid L.'

_publ_section_title
;
 New thermally stable and friction-insensitive nitrogen-rich salts: a
 synergy of 1,2,4-triazole, furoxan and hydroxytetrazole motifs
;
_journal_name_full CrystEngComm
_journal_paper_doi 10.1039/D5CE01047K
_journal_year 2025
_chemical_formula_moiety 'C5 H2 N9 O3, C H6 N3'
_chemical_formula_sum 'C6 H8 N12 O3'
_chemical_formula_weight 296.24
_space_group_crystal_system monoclinic
_space_group_IT_number 9
_space_group_name_Hall 'C -2yc'
_space_group_name_H-M_alt 'C 1 c 1'
_atom_sites_solution_hydrogens difmap
_atom_sites_solution_primary dual
_atom_sites_solution_secondary difmap
_audit_creation_date 2024-12-11
_audit_creation_method
;
Olex2 1.5
(compiled 2023.08.24 svn.re1ec1418 for OlexSys, GUI svn.r6817)
;
_audit_update_record
;
2025-10-01 deposited with the CCDC.	2025-11-26 downloaded from the CCDC.
;
_cell_angle_alpha 90
_cell_angle_beta 94.2871(11)
_cell_angle_gamma 90
_cell_formula_units_Z 4
_cell_length_a 3.83694(5)
_cell_length_b 17.9329(2)
_cell_length_c 16.51337(18)
_cell_measurement_reflns_used 9000
_cell_measurement_temperature 100.00(10)
_cell_measurement_theta_max 78.6970
_cell_measurement_theta_min 4.9030
_cell_volume 1133.06(2)
_computing_cell_refinement 'CrysAlisPro 1.171.43.143a (Rigaku OD, 2024)'
_computing_data_collection 'CrysAlisPro system (CCD 43.143a 64-bit (release 25-10-2024))'
_computing_data_reduction 'CrysAlisPro 1.171.43.143a (Rigaku OD, 2024)'
_computing_molecular_graphics 'Olex2 1.5 (Dolomanov et al., 2009)'
_computing_publication_material 'Olex2 1.5 (Dolomanov et al., 2009)'
_computing_structure_refinement 'SHELXL 2018/3 (Sheldrick, 2015)'
_computing_structure_solution 'SHELXT 2014/5 (Sheldrick, 2014)'
_diffrn_ambient_environment N~2~
_diffrn_ambient_temperature 100.00(10)
_diffrn_detector 'Hybrid Pixel Array Detector'
_diffrn_detector_area_resol_mean 10.0000
_diffrn_detector_type HyPix
_diffrn_measured_fraction_theta_full 1.000
_diffrn_measured_fraction_theta_max 1.000
_diffrn_measurement_details
;
List of Runs (angles in degrees, time in seconds):

  # Type    Start    End  Width  t~exp~   \w     \q     \k     \f   Frames
#--------------------------------------------------------------------------
  1  \w   -103.00 -24.90   0.55    0.30    --  -44.89 149.00 -68.00  142
  2  \w   -117.00 -57.05   0.55    0.30    --  -44.89-149.00-115.00  109
  3  \w    -85.00 -11.85   0.55    0.30    --  -44.89 124.00 127.00  133
  4  \w     47.00 109.15   0.55    0.30    --   44.89-149.00-115.00  113
  5  \w   -164.00 -73.80   0.55    1.00    --  -93.75-124.00  48.00  164
  6  \w    -85.00 -22.85   0.55    1.00    --  -93.75 124.00 127.00  113
  7  \w   -150.00 -56.50   0.55    1.00    --  -93.75-149.00-115.00  170
  8  \w     96.00 177.95   0.55    1.00    --  115.25 124.00 127.00  149
  9  \w     45.00 110.45   0.55    1.00    --  115.25-124.00  48.00  119
 10  \w     79.00 167.00   0.55    1.00    --  115.25 149.00 -68.00  160
 11  \w     47.00 128.95   0.55    1.00    --  115.25-149.00-115.00  149
 12  \w    -27.00  32.95   0.55    0.30    --  -44.89  19.00-180.00  109
 13  \w   -117.00 -18.55   0.55    0.30    --  -44.89 -77.00 150.00  179
 14  \w   -105.00 -79.15   0.55    0.30    --  -44.89 -77.00 150.00   47
 15  \w     81.00 116.20   0.55    0.30    --   44.89  57.00 120.00   64
 16  \w     27.00  73.20   0.55    0.30    --   44.89  57.00 120.00   84
 17  \w     28.00  55.50   0.55    0.30    --   44.89  57.00 -60.00   50
 18  \w    -31.00  15.20   0.55    0.30    --   44.89 -19.00 150.00   84
 19  \w     27.00  52.85   0.55    0.30    --   44.89  57.00-180.00   47
 20  \w    -22.00   3.30   0.55    0.30    --   44.89 -19.00  90.00   46
 21  \w     64.00  91.50   0.55    0.30    --   44.89  57.00 -60.00   50
 22  \w     19.00  77.85   0.55    0.30    --   44.89  77.00-150.00  107
 23  \w    -97.00 -72.25   0.55    1.00    --  -93.75 -72.00 160.75   45
 24  \w    -98.00 -72.15   0.55    1.00    --  -93.75 -72.00 153.38   47
 25  \w    -96.00 -68.50   0.55    1.00    --  -93.75 -77.00 150.00   50
 26  \w   -102.00 -70.10   0.55    1.00    --  -93.75 -71.00 131.61   58
 27  \w   -114.00 -75.50   0.55    1.00    --  -93.75 -50.00-141.42   70
 28  \w    -99.00 -74.25   0.55    1.00    --  -93.75 -61.00-150.00   45
 29  \w    -96.00 -70.15   0.55    1.00    --  -93.75 -77.00-150.00   47
 30  \w   -114.00 -70.55   0.55    1.00    --  -93.75 -74.00 -76.02   79
 31  \w    -96.00 -70.15   0.55    1.00    --  -93.75 -72.00 166.22   47
 32  \w    -94.00 -69.80   0.55    1.00    --  -93.75 -73.00 124.19   44
 33  \w   -104.00 -77.05   0.55    1.00    --  -93.75 -46.00 171.79   49
 34  \w    -95.00 -69.15   0.55    1.00    --  -93.75 -77.00-180.00   47
 35  \w    -93.00 -68.25   0.55    1.00    --  -93.75 -77.00 -90.00   45
 36  \w   -153.00-127.15   0.55    1.00    --  -93.75 -73.00 124.19   47
 37  \w    -96.00 -70.15   0.55    1.00    --  -93.75 -73.00 100.75   47
 38  \w    -95.00 -69.15   0.55    1.00    --  -93.75 -77.00 120.00   47
 39  \w    -93.00 -68.25   0.55    1.00    --  -93.75 -77.00  90.00   45
 40  \w    -99.00 -74.25   0.55    1.00    --  -93.75 -61.00-180.00   45
 41  \w    -96.00 -70.15   0.55    1.00    --  -93.75 -74.00-169.21   47
 42  \w    -95.00 -69.70   0.55    1.00    --  -93.75 -73.00 178.25   46
 43  \w    -94.00 -68.70   0.55    1.00    --  -93.75 -76.00-163.15   46
 44  \w   -139.00-113.15   0.55    1.00    --  -93.75 -77.00  90.00   47
 45  \w    -94.00 -68.15   0.55    1.00    --  -93.75 -77.00-120.00   47
 46  \w    -99.00 -73.15   0.55    1.00    --  -93.75 -67.00  86.89   47
 47  \w   -101.00 -75.15   0.55    1.00    --  -93.75 -46.00 178.69   47
 48  \w    -95.00 -70.25   0.55    1.00    --  -93.75 -72.00 107.74   45
 49  \w    138.00 177.60   0.55    1.00    --  115.25  61.00  90.00   72
 50  \w    104.00 130.40   0.55    1.00    --  115.25  61.00  90.00   48
 51  \w     43.00  69.95   0.55    1.00    --  115.25 -61.00   0.00   49
 52  \w    141.00 166.30   0.55    1.00    --  115.25  30.00-150.00   46
 53  \w     56.00  97.25   0.55    1.00    --  115.25 -77.00  90.00   75
 54  \w     47.00  94.85   0.55    1.00    --  115.25 -95.00  60.00   87
 55  \w    136.00 171.20   0.55    1.00    --  115.25  77.00  60.00   64
 56  \w     43.00  69.95   0.55    1.00    --  115.25 -61.00-120.00   49
 57  \w    125.00 151.40   0.55    1.00    --  115.25  77.00 -90.00   48
 58  \w     74.00 110.85   0.55    1.00    --  115.25-125.00 -30.00   67
 59  \w     91.00 120.70   0.55    1.00    --  115.25  77.00 -90.00   54
 60  \w     43.00  70.50   0.55    1.00    --  115.25 -61.00-180.00   50
 61  \w     92.00 129.40   0.55    1.00    --  115.25  77.00  60.00   68
 62  \w    140.00 165.30   0.55    1.00    --  115.25  77.00-120.00   46
 63  \w     43.00  67.75   0.55    1.00    --  115.25 -61.00-150.00   45
 64  \w    114.00 160.20   0.55    1.00    --  115.25 125.00  90.00   84
 65  \w    138.00 164.40   0.55    1.00    --  115.25  77.00-180.00   48
 66  \w    103.00 177.25   0.55    1.00    --  115.25  30.00  30.00  135
 67  \w    132.00 176.00   0.55    1.00    --  115.25  30.00 -30.00   80
 68  \w     48.00 102.45   0.55    1.00    --  115.25 -77.00 150.00   99
 69  \w     95.00 119.75   0.55    1.00    --  115.25  77.00-180.00   45
 70  \w     90.00 115.85   0.55    1.00    --  115.25  77.00-120.00   47
 71  \w     44.00  87.45   0.55    1.00    --  115.25 -77.00  60.00   79
 72  \w     44.00  68.75   0.55    1.00    --  115.25 -77.00-120.00   45
 73  \w    135.00 167.45   0.55    1.00    --  115.25  61.00  60.00   59
 74  \w    148.00 174.95   0.55    1.00    --  115.25  30.00-180.00   49
 75  \w    142.00 167.30   0.55    1.00    --  115.25  15.00 120.00   46
 76  \w     96.00 128.45   0.55    1.00    --  115.25  61.00  60.00   59
 77  \w     97.00 122.85   0.55    1.00    --  115.25  61.00-120.00   47
 78  \w    103.00 132.70   0.55    1.00    --  115.25  61.00-180.00   54
 79  \w     94.00 121.50   0.55    1.00    --  115.25  77.00 150.00   50
 80  \w    150.00 178.05   0.55    1.00    --  115.25  61.00 120.00   51
 81  \w     98.00 140.35   0.55    1.00    --  115.25  30.00-180.00   77
 82  \w    132.00 161.15   0.55    1.00    --  115.25  30.00 -90.00   53
 83  \w     97.00 129.45   0.55    1.00    --  115.25  61.00 -90.00   59
 84  \w    128.00 154.40   0.55    1.00    --  115.25  45.00  60.00   48
 85  \w    143.00 172.70   0.55    1.00    --  115.25  77.00-150.00   54
 86  \w    119.00 145.40   0.55    1.00    --  115.25  45.00-150.00   48
 87  \w     54.00  78.75   0.55    1.00    --  115.25-125.00  90.00   45
 88  \w     96.00 121.85   0.55    1.00    --  115.25  77.00-150.00   47
 89  \w    121.00 147.40   0.55    1.00    --  115.25  61.00 120.00   48
 90  \w     79.00 103.75   0.55    1.00    --  115.25 -77.00   0.00   45
 91  \w     79.00 103.75   0.55    1.00    --  115.25 -77.00-150.00   45
 92  \w    137.00 175.50   0.55    1.00    --  115.25  61.00-150.00   70
 93  \w     97.00 132.20   0.55    1.00    --  115.25  61.00-150.00   64
;
_diffrn_measurement_device 'four-circle diffractometer'
_diffrn_measurement_device_type 'XtaLAB Synergy, Dualflex, HyPix'
_diffrn_measurement_method '\w scans'
_diffrn_orient_matrix_type 'CrysAlisPro convention (1999,Acta A55,543-557)'
_diffrn_orient_matrix_UB_11 -0.0448978000
_diffrn_orient_matrix_UB_12 -0.0853368000
_diffrn_orient_matrix_UB_13 -0.0036742000
_diffrn_orient_matrix_UB_21 0.0069608000
_diffrn_orient_matrix_UB_22 0.0024837000
_diffrn_orient_matrix_UB_23 -0.0931238000
_diffrn_orient_matrix_UB_31 0.4000255000
_diffrn_orient_matrix_UB_32 -0.0095810000
_diffrn_orient_matrix_UB_33 0.0082439000
_diffrn_radiation_monochromator mirror
_diffrn_radiation_probe x-ray
_diffrn_radiation_type 'Cu K\a'
_diffrn_radiation_wavelength 1.54184
_diffrn_reflns_av_R_equivalents 0.0331
_diffrn_reflns_av_unetI/netI 0.0246
_diffrn_reflns_Laue_measured_fraction_full 1.000
_diffrn_reflns_Laue_measured_fraction_max 1.000
_diffrn_reflns_limit_h_max 4
_diffrn_reflns_limit_h_min -4
_diffrn_reflns_limit_k_max 22
_diffrn_reflns_limit_k_min -22
_diffrn_reflns_limit_l_max 21
_diffrn_reflns_limit_l_min -21
_diffrn_reflns_number 12386
_diffrn_reflns_point_group_measured_fraction_full 0.969
_diffrn_reflns_point_group_measured_fraction_max 0.954
_diffrn_reflns_theta_full 67.684
_diffrn_reflns_theta_max 79.895
_diffrn_reflns_theta_min 4.932
_diffrn_source 'micro-focus sealed X-ray tube'
_diffrn_source_type 'PhotonJet (Cu) X-ray Source'
_exptl_absorpt_coefficient_mu 1.247
_exptl_absorpt_correction_T_max 1.000
_exptl_absorpt_correction_T_min 0.629
_exptl_absorpt_correction_type gaussian
_exptl_absorpt_process_details
;
CrysAlisPro 1.171.43.143a (Rigaku Oxford Diffraction, 2024)
Numerical absorption correction based on gaussian integration over
a multifaceted crystal model
Empirical absorption correction using spherical harmonics,
implemented in SCALE3 ABSPACK scaling algorithm.
;
_exptl_crystal_colour colourless
_exptl_crystal_colour_primary colourless
_exptl_crystal_density_diffrn 1.737
_exptl_crystal_density_method 'not measured'
_exptl_crystal_description block
_exptl_crystal_F_000 608
_exptl_crystal_size_max 0.25
_exptl_crystal_size_mid 0.09
_exptl_crystal_size_min 0.01
_refine_diff_density_max 0.213
_refine_diff_density_min -0.170
_refine_diff_density_rms 0.038
_refine_ls_abs_structure_details
;
 Flack x determined using 1085 quotients [(I+)-(I-)]/[(I+)+(I-)]
 (Parsons, Flack and Wagner, Acta Cryst. B69 (2013) 249-259).
;
_refine_ls_abs_structure_Flack 0.05(11)
_refine_ls_extinction_coef 0.0015(3)
_refine_ls_extinction_expression Fc^*^=kFc[1+0.001xFc^2^\l^3^/sin(2\q)]^-1/4^
_refine_ls_extinction_method 'SHELXL-2018/3 (Sheldrick 2018)'
_refine_ls_goodness_of_fit_ref 1.068
_refine_ls_hydrogen_treatment refxyz
_refine_ls_matrix_type full
_refine_ls_number_parameters 215
_refine_ls_number_reflns 2351
_refine_ls_number_restraints 2
_refine_ls_restrained_S_all 1.068
_refine_ls_R_factor_all 0.0252
_refine_ls_R_factor_gt 0.0250
_refine_ls_shift/su_max 0.000
_refine_ls_shift/su_mean 0.000
_refine_ls_structure_factor_coef Fsqd
_refine_ls_weighting_details 'w=1/[\s^2^(Fo^2^)+(0.0380P)^2^+0.4224P] where P=(Fo^2^+2Fc^2^)/3'
_refine_ls_weighting_scheme calc
_refine_ls_wR_factor_gt 0.0655
_refine_ls_wR_factor_ref 0.0657
_reflns_Friedel_coverage 0.899
_reflns_Friedel_fraction_full 0.938
_reflns_Friedel_fraction_max 0.907
_reflns_number_gt 2328
_reflns_number_total 2351
_reflns_threshold_expression 'I > 2\s(I)'
_cod_data_source_file d5ce01047k2.cif
_cod_data_source_block Ris703
_cod_database_code 7251337
_shelx_shelxl_version_number 2018/3
_chemical_oxdiff_formula 'C6 H8 N12 O3'
_chemical_oxdiff_usercomment Ris703
_shelx_space_group_comment
;
The symmetry employed for this shelxl refinement is uniquely defined
by the following loop, which should always be used as a source of
symmetry information in preference to the above space-group names.
They are only intended as comments.
;
_shelx_estimated_absorpt_t_max 0.988
_shelx_estimated_absorpt_t_min 0.746
_olex2_refinement_description
;
1. Fixed Uiso
 At 1.5 times of:
  All C(H) groups, All N(H) groups, All N(H,H) groups
;
_olex2_submission_special_instructions 'No special instructions were received'
_oxdiff_exptl_absorpt_empirical_details
;
Empirical correction (ABSPACK) includes:
- Absorption correction using spherical harmonics
- Frame scaling
;
_oxdiff_exptl_absorpt_empirical_full_max 1.361
_oxdiff_exptl_absorpt_empirical_full_min 0.808

loop_
_space_group_symop_operation_xyz
'x, y, z'
'x, -y, z+1/2'
'x+1/2, y+1/2, z'
'x+1/2, -y+1/2, z+1/2'

loop_
_atom_site_label
_atom_site_type_symbol
_atom_site_fract_x
_atom_site_fract_y
_atom_site_fract_z
_atom_site_U_iso_or_equiv
_atom_site_adp_type
_atom_site_occupancy
_atom_site_site_symmetry_order
_atom_site_calc_flag
_atom_site_refinement_flags_posn
_atom_site_refinement_flags_adp
_atom_site_refinement_flags_occupancy
_atom_site_disorder_assembly
_atom_site_disorder_group
O1 O 0.2596(4) 0.45582(8) 0.71151(8) 0.0180(3) Uani 1 1 d . . . . .
N2 N 0.4321(4) 0.47601(9) 0.64951(10) 0.0147(3) Uani 1 1 d . . . . .
N3 N 0.5846(5) 0.54265(10) 0.64506(11) 0.0181(4) Uani 1 1 d . . . . .
N4 N 0.7272(5) 0.54424(10) 0.57504(11) 0.0194(4) Uani 1 1 d . . . . .
N5 N 0.6730(5) 0.48043(10) 0.53380(11) 0.0175(4) Uani 1 1 d . . . . .
C6 C 0.4866(5) 0.43795(10) 0.58081(13) 0.0147(4) Uani 1 1 d . . . . .
C7 C 0.3547(5) 0.36337(11) 0.56333(12) 0.0145(4) Uani 1 1 d . . . . .
N8 N 0.3782(5) 0.31123(9) 0.62091(11) 0.0167(4) Uani 1 1 d . . . . .
O9 O 0.5178(4) 0.30686(8) 0.69005(9) 0.0218(3) Uani 1 1 d . . . . .
O10 O 0.1969(4) 0.24617(8) 0.58932(9) 0.0208(3) Uani 1 1 d . . . . .
N11 N 0.0825(5) 0.26128(10) 0.50994(10) 0.0191(4) Uani 1 1 d . . . . .
C12 C 0.1778(5) 0.32925(11) 0.49358(12) 0.0150(4) Uani 1 1 d . . . . .
C13 C 0.1038(5) 0.35686(11) 0.41071(12) 0.0145(4) Uani 1 1 d . . . . .
N14 N -0.0814(5) 0.31442(9) 0.35406(11) 0.0175(4) Uani 1 1 d . . . . .
C15 C -0.0783(6) 0.35634(12) 0.28833(13) 0.0178(4) Uani 1 1 d . . . . .
H15 H -0.188(9) 0.3462(17) 0.2345(19) 0.027 Uiso 1 1 d . U . . .
N16 N 0.0998(5) 0.41943(10) 0.30460(10) 0.0160(3) Uani 1 1 d . . . . .
H16 H 0.150(8) 0.4577(17) 0.2714(19) 0.024 Uiso 1 1 d . U . . .
N17 N 0.2222(5) 0.42100(10) 0.38377(10) 0.0157(4) Uani 1 1 d . . . . .
N18 N 0.7376(5) 0.56510(10) 0.36457(11) 0.0182(4) Uani 1 1 d . . . . .
H18A H 0.632(9) 0.5645(16) 0.315(2) 0.027 Uiso 1 1 d . U . . .
H18B H 0.688(9) 0.5319(18) 0.400(2) 0.027 Uiso 1 1 d . U . . .
C19 C 0.9498(5) 0.62209(11) 0.38327(12) 0.0160(4) Uani 1 1 d . . . . .
N20 N 1.0363(5) 0.66919(10) 0.32650(12) 0.0195(4) Uani 1 1 d . . . . .
H20A H 1.178(9) 0.7087(18) 0.341(2) 0.029 Uiso 1 1 d . U . . .
H20B H 1.000(9) 0.6557(19) 0.279(2) 0.029 Uiso 1 1 d . U . . .
N21 N 1.0806(5) 0.63206(11) 0.45953(11) 0.0201(4) Uani 1 1 d . . . . .
H21A H 0.985(9) 0.6071(17) 0.498(2) 0.030 Uiso 1 1 d . U . . .
H21B H 1.243(10) 0.6681(19) 0.466(2) 0.030 Uiso 1 1 d . U . . .

loop_
_atom_site_aniso_label
_atom_site_aniso_U_11
_atom_site_aniso_U_22
_atom_site_aniso_U_33
_atom_site_aniso_U_23
_atom_site_aniso_U_13
_atom_site_aniso_U_12
O1 0.0224(8) 0.0192(7) 0.0127(7) -0.0002(5) 0.0045(6) -0.0004(6)
N2 0.0152(9) 0.0153(7) 0.0134(7) -0.0001(6) -0.0010(6) 0.0012(6)
N3 0.0206(10) 0.0171(8) 0.0161(8) -0.0004(6) -0.0019(7) -0.0025(6)
N4 0.0201(10) 0.0208(9) 0.0169(9) -0.0008(6) -0.0010(7) -0.0031(7)
N5 0.0167(10) 0.0189(8) 0.0166(8) -0.0001(7) -0.0004(6) -0.0025(6)
C6 0.0137(10) 0.0165(9) 0.0137(9) -0.0006(7) -0.0002(7) 0.0001(7)
C7 0.0139(10) 0.0169(9) 0.0128(8) -0.0002(7) 0.0006(7) 0.0010(7)
N8 0.0203(10) 0.0156(8) 0.0139(7) -0.0015(6) -0.0006(7) -0.0001(6)
O9 0.0304(9) 0.0208(7) 0.0134(7) 0.0016(5) -0.0048(6) 0.0027(6)
O10 0.0299(9) 0.0163(7) 0.0154(7) 0.0022(5) -0.0030(6) -0.0035(6)
N11 0.0243(10) 0.0186(8) 0.0140(8) 0.0001(6) -0.0013(7) -0.0010(7)
C12 0.0143(10) 0.0159(9) 0.0146(9) -0.0004(7) 0.0007(7) 0.0020(7)
C13 0.0137(10) 0.0163(9) 0.0136(9) -0.0019(7) 0.0008(7) 0.0008(7)
N14 0.0208(10) 0.0162(8) 0.0149(8) 0.0000(6) -0.0027(6) -0.0008(7)
C15 0.0213(11) 0.0180(9) 0.0137(9) -0.0008(7) -0.0012(7) 0.0007(8)
N16 0.0209(9) 0.0149(7) 0.0121(7) 0.0006(6) 0.0003(6) -0.0002(6)
N17 0.0183(9) 0.0163(8) 0.0124(7) 0.0004(6) 0.0002(6) 0.0006(6)
N18 0.0195(10) 0.0176(8) 0.0172(8) 0.0000(6) -0.0001(7) -0.0024(7)
C19 0.0150(10) 0.0168(9) 0.0164(9) -0.0008(7) 0.0020(7) 0.0040(7)
N20 0.0224(10) 0.0191(9) 0.0168(8) 0.0019(7) -0.0010(7) -0.0025(7)
N21 0.0224(11) 0.0218(9) 0.0161(8) 0.0003(7) 0.0008(7) -0.0047(7)

loop_
_atom_type_symbol
_atom_type_description
_atom_type_scat_dispersion_real
_atom_type_scat_dispersion_imag
_atom_type_scat_source
C C 0.0181 0.0091 'International Tables Vol C Tables 4.2.6.8 and 6.1.1.4'
H H 0.0000 0.0000 'International Tables Vol C Tables 4.2.6.8 and 6.1.1.4'
N N 0.0311 0.0180 'International Tables Vol C Tables 4.2.6.8 and 6.1.1.4'
O O 0.0492 0.0322 'International Tables Vol C Tables 4.2.6.8 and 6.1.1.4'

loop_
_exptl_crystal_face_index_h
_exptl_crystal_face_index_k
_exptl_crystal_face_index_l
_exptl_crystal_face_perp_dist
0 0 1 0.0346
-2 1 0 0.1355
0 0 -1 0.0585
0 1 0 0.0091
0 -1 0 0.0028
1 -1 -9 0.0387
-2 3 4 0.1190

loop_
_geom_angle_atom_site_label_1
_geom_angle_atom_site_label_2
_geom_angle_atom_site_label_3
_geom_angle
_geom_angle_site_symmetry_1
_geom_angle_site_symmetry_3
_geom_angle_publ_flag
O1 N2 N3 122.62(16) . . ?
O1 N2 C6 129.35(17) . . ?
N3 N2 C6 108.02(17) . . ?
N4 N3 N2 106.29(17) . . ?
N3 N4 N5 111.66(18) . . ?
C6 N5 N4 105.17(17) . . ?
N2 C6 C7 123.91(18) . . ?
N5 C6 N2 108.85(17) . . ?
N5 C6 C7 127.23(19) . . ?
N8 C7 C6 120.06(18) . . ?
N8 C7 C12 106.10(17) . . ?
C12 C7 C6 133.79(18) . . ?
C7 N8 O10 107.81(16) . . ?
O9 N8 C7 135.30(19) . . ?
O9 N8 O10 116.87(16) . . ?
N11 O10 N8 107.27(14) . . ?
C12 N11 O10 107.82(16) . . ?
C7 C12 C13 130.98(18) . . ?
N11 C12 C7 110.85(17) . . ?
N11 C12 C13 118.13(18) . . ?
N14 C13 C12 120.50(17) . . ?
N17 C13 C12 124.07(18) . . ?
N17 C13 N14 115.34(17) . . ?
C15 N14 C13 102.11(17) . . ?
N14 C15 H15 128.0(19) . . ?
N14 C15 N16 110.60(18) . . ?
N16 C15 H15 121.4(19) . . ?
C15 N16 H16 130(2) . . ?
C15 N16 N17 110.23(16) . . ?
N17 N16 H16 119(2) . . ?
C13 N17 N16 101.71(16) . . ?
H18A N18 H18B 120(3) . . ?
C19 N18 H18A 117(2) . . ?
C19 N18 H18B 122(2) . . ?
N18 C19 N21 120.27(19) . . ?
N20 C19 N18 120.56(19) . . ?
N20 C19 N21 119.17(19) . . ?
C19 N20 H20A 119(2) . . ?
C19 N20 H20B 117(2) . . ?
H20A N20 H20B 122(3) . . ?
C19 N21 H21A 118(2) . . ?
C19 N21 H21B 115(2) . . ?
H21A N21 H21B 127(3) . . ?

loop_
_geom_bond_atom_site_label_1
_geom_bond_atom_site_label_2
_geom_bond_distance
_geom_bond_site_symmetry_2
_geom_bond_publ_flag
O1 N2 1.311(2) . ?
N2 N3 1.335(2) . ?
N2 C6 1.354(3) . ?
N3 N4 1.316(2) . ?
N4 N5 1.340(3) . ?
N5 C6 1.333(3) . ?
C6 C7 1.451(3) . ?
C7 N8 1.332(3) . ?
C7 C12 1.430(3) . ?
N8 O9 1.227(2) . ?
N8 O10 1.436(2) . ?
O10 N11 1.378(2) . ?
N11 C12 1.307(3) . ?
C12 C13 1.463(3) . ?
C13 N14 1.364(3) . ?
C13 N17 1.326(3) . ?
N14 C15 1.321(3) . ?
C15 H15 0.97(3) . ?
C15 N16 1.339(3) . ?
N16 H16 0.91(3) . ?
N16 N17 1.356(2) . ?
N18 H18A 0.89(4) . ?
N18 H18B 0.86(3) . ?
N18 C19 1.328(3) . ?
C19 N20 1.323(3) . ?
C19 N21 1.332(3) . ?
N20 H20A 0.91(3) . ?
N20 H20B 0.83(4) . ?
N21 H21A 0.88(4) . ?
N21 H21B 0.90(4) . ?

loop_
_geom_hbond_atom_site_label_D
_geom_hbond_atom_site_label_H
_geom_hbond_atom_site_label_A
_geom_hbond_distance_DH
_geom_hbond_distance_HA
_geom_hbond_distance_DA
_geom_hbond_angle_DHA
_geom_hbond_site_symmetry_A
_geom_hbond_publ_flag
C15 H15 N3 0.97(3) 2.59(3) 3.177(3) 119(2) 2_464 yes
N16 H16 O1 0.91(3) 1.90(3) 2.808(2) 174(3) 2_564 yes
N18 H18A O1 0.89(4) 2.17(4) 3.033(2) 163(3) 2_564 yes
N18 H18B N5 0.86(3) 2.40(3) 3.206(3) 155(3) . yes
N20 H20A N14 0.91(3) 2.11(3) 3.007(3) 166(3) 3_655 yes
N20 H20B O1 0.83(4) 2.53(3) 3.100(2) 127(3) 2_664 yes
N20 H20B O9 0.83(4) 2.37(4) 2.924(2) 125(3) 2_564 yes
N21 H21A N4 0.88(4) 2.01(4) 2.889(3) 173(3) . yes
N21 H21B N11 0.90(4) 2.21(4) 3.087(3) 166(3) 3_655 yes

loop_
_geom_torsion_atom_site_label_1
_geom_torsion_atom_site_label_2
_geom_torsion_atom_site_label_3
_geom_torsion_atom_site_label_4
_geom_torsion
_geom_torsion_site_symmetry_1
_geom_torsion_site_symmetry_2
_geom_torsion_site_symmetry_3
_geom_torsion_site_symmetry_4
_geom_torsion_publ_flag
O1 N2 N3 N4 -179.08(17) . . . . ?
O1 N2 C6 N5 179.19(18) . . . . ?
O1 N2 C6 C7 -0.1(3) . . . . ?
N2 N3 N4 N5 -0.2(2) . . . . ?
N2 C6 C7 N8 -43.9(3) . . . . ?
N2 C6 C7 C12 133.3(2) . . . . ?
N3 N2 C6 N5 0.2(2) . . . . ?
N3 N2 C6 C7 -179.12(19) . . . . ?
N3 N4 N5 C6 0.3(2) . . . . ?
N4 N5 C6 N2 -0.3(2) . . . . ?
N4 N5 C6 C7 179.0(2) . . . . ?
N5 C6 C7 N8 136.9(2) . . . . ?
N5 C6 C7 C12 -45.9(4) . . . . ?
C6 N2 N3 N4 0.0(2) . . . . ?
C6 C7 N8 O9 -7.3(4) . . . . ?
C6 C7 N8 O10 174.21(17) . . . . ?
C6 C7 C12 N11 -174.1(2) . . . . ?
C6 C7 C12 C13 8.3(4) . . . . ?
C7 N8 O10 N11 2.9(2) . . . . ?
C7 C12 C13 N14 -178.0(2) . . . . ?
C7 C12 C13 N17 5.7(3) . . . . ?
N8 C7 C12 N11 3.4(2) . . . . ?
N8 C7 C12 C13 -174.2(2) . . . . ?
N8 O10 N11 C12 -0.8(2) . . . . ?
O9 N8 O10 N11 -175.90(17) . . . . ?
O10 N11 C12 C7 -1.6(2) . . . . ?
O10 N11 C12 C13 176.41(17) . . . . ?
N11 C12 C13 N14 4.5(3) . . . . ?
N11 C12 C13 N17 -171.7(2) . . . . ?
C12 C7 N8 O9 174.8(2) . . . . ?
C12 C7 N8 O10 -3.7(2) . . . . ?
C12 C13 N14 C15 -177.35(19) . . . . ?
C12 C13 N17 N16 177.14(18) . . . . ?
C13 N14 C15 N16 0.5(2) . . . . ?
N14 C13 N17 N16 0.7(2) . . . . ?
N14 C15 N16 N17 -0.1(2) . . . . ?
C15 N16 N17 C13 -0.3(2) . . . . ?
N17 C13 N14 C15 -0.8(2) . . . . ?

loop_
_exptl_oxdiff_crystal_face_indexfrac_h
_exptl_oxdiff_crystal_face_indexfrac_k
_exptl_oxdiff_crystal_face_indexfrac_l
_exptl_oxdiff_crystal_face_x
_exptl_oxdiff_crystal_face_y
_exptl_oxdiff_crystal_face_z
-0.0002 -0.0015 1.0001 -0.0035 -0.0931 0.0082
-2.0005 0.9994 0.0009 0.0045 -0.0115 -0.8098
0.0002 0.0015 -1.0001 0.0035 0.0931 -0.0082
-0.0001 0.9997 0.0005 -0.0853 0.0024 -0.0096
0.0001 -0.9997 -0.0005 0.0853 -0.0024 0.0096
1.4206 -0.5873 -9.2197 0.0202 0.8670 0.4979
-2.2640 2.7086 4.4275 -0.1458 -0.4213 -0.8951
